data_7019484
loop_
_publ_author_name
'Suresh, D.'
'Gomes, Clara S. B.'
'Gomes, Pedro T.'
'Di Paolo, Roberto E.'
'Ma\,canita, Ant\'onio L'
'Calhorda, Maria Jos\'e'
'Charas, Ana'
'Morgado, Jorge'
'Teresa Duarte, M.'

_publ_section_title
;
 Syntheses and photophysical properties of new iminopyrrolyl boron
 complexes and their application in efficient single-layer non-doped OLEDs
 prepared by spin coating.
;
_journal_issue 28
_journal_name_full 'Dalton transactions (Cambridge, England : 2003)'
_journal_page_first 8502
_journal_page_last 8505
_journal_paper_doi 10.1039/c2dt30487b
_journal_volume 41
_journal_year 2012
_chemical_formula_moiety 'C23 H19 B N2'
_chemical_formula_sum 'C23 H19 B N2'
_chemical_formula_weight 334.22
_space_group_IT_number 15
_symmetry_cell_setting monoclinic
_symmetry_Int_Tables_number 15
_symmetry_space_group_name_Hall '-C 2yc'
_symmetry_space_group_name_H-M 'C 1 2/c 1'
_atom_sites_solution_hydrogens geom
_atom_sites_solution_primary direct
_atom_sites_solution_secondary difmap
_audit_creation_method SHELXL-97
_cell_angle_alpha 90.00
_cell_angle_beta 90.691(5)
_cell_angle_gamma 90.00
_cell_formula_units_Z 8
_cell_length_a 17.7637(16)
_cell_length_b 11.2623(10)
_cell_length_c 18.0062(15)
_cell_measurement_reflns_used 3731
_cell_measurement_temperature 150(2)
_cell_measurement_theta_max 26.19
_cell_measurement_theta_min 2.42
_cell_volume 3602.1(5)
_computing_cell_refinement 'Bruker SAINT'
_computing_data_collection 'Bruker APEX2'
_computing_data_reduction 'Bruker SAINT'
_computing_molecular_graphics ORTEP
_computing_publication_material enCIFer
_computing_structure_refinement 'SHELXL-97 (Sheldrick, 2008)'
_computing_structure_solution SIR2004
_diffrn_ambient_temperature 150(2)
_diffrn_measured_fraction_theta_full 0.980
_diffrn_measured_fraction_theta_max 0.980
_diffrn_measurement_device_type 'Bruker APEX-II CCD'
_diffrn_measurement_method '\f and \w scans'
_diffrn_radiation_monochromator graphite
_diffrn_radiation_probe x-ray
_diffrn_radiation_type MoK\a
_diffrn_radiation_wavelength 0.71073
_diffrn_reflns_av_R_equivalents 0.0410
_diffrn_reflns_av_sigmaI/netI 0.0392
_diffrn_reflns_limit_h_max 22
_diffrn_reflns_limit_h_min -19
_diffrn_reflns_limit_k_max 14
_diffrn_reflns_limit_k_min -13
_diffrn_reflns_limit_l_max 22
_diffrn_reflns_limit_l_min -22
_diffrn_reflns_number 15888
_diffrn_reflns_theta_full 26.60
_diffrn_reflns_theta_max 26.60
_diffrn_reflns_theta_min 3.11
_diffrn_source 'fine-focus sealed tube'
_exptl_absorpt_coefficient_mu 0.072
_exptl_absorpt_correction_T_max 0.9858
_exptl_absorpt_correction_T_min 0.9719
_exptl_absorpt_correction_type multi-scan
_exptl_absorpt_process_details 'SADABS (Sheldrick, 1996)'
_exptl_crystal_colour yellow
_exptl_crystal_density_diffrn 1.233
_exptl_crystal_density_method 'not measured'
_exptl_crystal_description block
_exptl_crystal_F_000 1408
_exptl_crystal_size_max 0.40
_exptl_crystal_size_mid 0.20
_exptl_crystal_size_min 0.20
_refine_diff_density_max 0.230
_refine_diff_density_min -0.223
_refine_diff_density_rms 0.039
_refine_ls_extinction_method none
_refine_ls_goodness_of_fit_ref 1.037
_refine_ls_hydrogen_treatment constr
_refine_ls_matrix_type full
_refine_ls_number_parameters 235
_refine_ls_number_reflns 3696
_refine_ls_number_restraints 0
_refine_ls_restrained_S_all 1.037
_refine_ls_R_factor_all 0.0658
_refine_ls_R_factor_gt 0.0397
_refine_ls_shift/su_max 0.000
_refine_ls_shift/su_mean 0.000
_refine_ls_structure_factor_coef Fsqd
_refine_ls_weighting_details 'calc w=1/[\s^2^(Fo^2^)+(0.0583P)^2^+0.2976P] where P=(Fo^2^+2Fc^2^)/3'
_refine_ls_weighting_scheme calc
_refine_ls_wR_factor_gt 0.0972
_refine_ls_wR_factor_ref 0.1060
_reflns_number_gt 2671
_reflns_number_total 3696
_reflns_threshold_expression >2\s(I)
_cod_data_source_file c2dt30487b.txt
_cod_data_source_block compound-4
_cod_original_sg_symbol_H-M 'C 2/c'
_cod_database_code 7019484

loop_
_symmetry_equiv_pos_as_xyz
'x, y, z'
'-x, y, -z+1/2'
'x+1/2, y+1/2, z'
'-x+1/2, y+1/2, -z+1/2'
'-x, -y, -z'
'x, -y, z-1/2'
'-x+1/2, -y+1/2, -z'
'x+1/2, -y+1/2, z-1/2'

loop_
_atom_site_label
_atom_site_type_symbol
_atom_site_fract_x
_atom_site_fract_y
_atom_site_fract_z
_atom_site_U_iso_or_equiv
_atom_site_adp_type
_atom_site_occupancy
_atom_site_symmetry_multiplicity
_atom_site_calc_flag
_atom_site_refinement_flags
N1 N 0.22966(6) 0.05435(9) 0.38571(6) 0.0243(3) Uani 1 1 d .
N2 N 0.27896(6) 0.04931(9) 0.50795(6) 0.0223(3) Uani 1 1 d .
C2 C 0.17437(8) 0.07411(11) 0.43710(8) 0.0251(3) Uani 1 1 d .
C3 C 0.10509(8) 0.08171(12) 0.40121(8) 0.0300(3) Uani 1 1 d .
H3 H 0.0576 0.0949 0.4234 0.036 Uiso 1 1 calc R
C4 C 0.11920(8) 0.06609(12) 0.32616(8) 0.0324(4) Uani 1 1 d .
H4 H 0.0827 0.0671 0.2871 0.039 Uiso 1 1 calc R
C5 C 0.19624(8) 0.04870(12) 0.31828(8) 0.0285(3) Uani 1 1 d .
H5 H 0.2212 0.0351 0.2727 0.034 Uiso 1 1 calc R
C6 C 0.20664(7) 0.07144(11) 0.50859(7) 0.0245(3) Uani 1 1 d .
H6 H 0.1790 0.0843 0.5527 0.029 Uiso 1 1 calc R
C7 C 0.32148(7) 0.03954(11) 0.57577(7) 0.0221(3) Uani 1 1 d .
C8 C 0.36908(8) -0.05704(12) 0.58667(8) 0.0286(3) Uani 1 1 d .
H8 H 0.3754 -0.1145 0.5486 0.034 Uiso 1 1 calc R
C9 C 0.40713(8) -0.06829(13) 0.65367(8) 0.0330(4) Uani 1 1 d .
H9 H 0.4397 -0.1341 0.6616 0.040 Uiso 1 1 calc R
C10 C 0.39848(8) 0.01481(13) 0.70905(8) 0.0309(3) Uani 1 1 d .
H10 H 0.4245 0.0057 0.7551 0.037 Uiso 1 1 calc R
C11 C 0.35194(8) 0.11127(13) 0.69739(8) 0.0311(3) Uani 1 1 d .
H11 H 0.3463 0.1691 0.7353 0.037 Uiso 1 1 calc R
C12 C 0.31352(8) 0.12402(12) 0.63079(8) 0.0275(3) Uani 1 1 d .
H12 H 0.2817 0.1907 0.6228 0.033 Uiso 1 1 calc R
C13 C 0.34257(7) -0.09144(11) 0.40580(7) 0.0224(3) Uani 1 1 d .
C14 C 0.41875(8) -0.11121(12) 0.39306(7) 0.0257(3) Uani 1 1 d .
H14 H 0.4527 -0.0462 0.3964 0.031 Uiso 1 1 calc R
C15 C 0.44660(8) -0.22264(13) 0.37574(8) 0.0317(3) Uani 1 1 d .
H15 H 0.4988 -0.2330 0.3666 0.038 Uiso 1 1 calc R
C16 C 0.39833(9) -0.31867(13) 0.37179(8) 0.0352(4) Uani 1 1 d .
H16 H 0.4173 -0.3955 0.3607 0.042 Uiso 1 1 calc R
C17 C 0.32256(9) -0.30247(12) 0.38401(9) 0.0354(4) Uani 1 1 d .
H17 H 0.2891 -0.3682 0.3811 0.043 Uiso 1 1 calc R
C18 C 0.29507(9) -0.19036(12) 0.40061(8) 0.0307(3) Uani 1 1 d .
H18 H 0.2427 -0.1805 0.4087 0.037 Uiso 1 1 calc R
C19 C 0.36482(7) 0.14868(11) 0.40479(7) 0.0238(3) Uani 1 1 d .
C20 C 0.42351(8) 0.18482(12) 0.45228(8) 0.0287(3) Uani 1 1 d .
H20 H 0.4303 0.1452 0.4985 0.034 Uiso 1 1 calc R
C21 C 0.47196(8) 0.27652(12) 0.43405(9) 0.0333(4) Uani 1 1 d .
H21 H 0.5111 0.2990 0.4676 0.040 Uiso 1 1 calc R
C22 C 0.46346(9) 0.33538(13) 0.36709(9) 0.0363(4) Uani 1 1 d .
H22 H 0.4966 0.3982 0.3544 0.044 Uiso 1 1 calc R
C23 C 0.40623(9) 0.30165(12) 0.31888(9) 0.0361(4) Uani 1 1 d .
H23 H 0.3999 0.3413 0.2727 0.043 Uiso 1 1 calc R
C24 C 0.35794(8) 0.21005(12) 0.33778(8) 0.0296(3) Uani 1 1 d .
H24 H 0.3189 0.1884 0.3039 0.036 Uiso 1 1 calc R
B1 B 0.30931(8) 0.03866(13) 0.42298(8) 0.0231(3) Uani 1 1 d .

loop_
_atom_site_aniso_label
_atom_site_aniso_U_11
_atom_site_aniso_U_22
_atom_site_aniso_U_33
_atom_site_aniso_U_23
_atom_site_aniso_U_13
_atom_site_aniso_U_12
N1 0.0241(6) 0.0237(6) 0.0252(6) 0.0007(5) 0.0006(5) 0.0018(5)
N2 0.0220(6) 0.0212(6) 0.0237(6) 0.0017(4) 0.0018(4) 0.0020(5)
C2 0.0247(7) 0.0210(7) 0.0298(8) 0.0002(6) 0.0034(6) 0.0021(6)
C3 0.0238(8) 0.0291(7) 0.0372(9) -0.0005(6) -0.0028(6) 0.0034(6)
C4 0.0310(8) 0.0318(8) 0.0342(9) -0.0002(6) -0.0089(6) 0.0017(6)
C5 0.0317(8) 0.0285(7) 0.0251(8) -0.0005(6) -0.0035(6) 0.0003(6)
C6 0.0245(8) 0.0215(7) 0.0274(8) 0.0013(5) 0.0051(5) 0.0040(6)
C7 0.0198(7) 0.0243(7) 0.0224(7) 0.0034(5) 0.0033(5) -0.0008(5)
C8 0.0317(8) 0.0297(7) 0.0244(7) -0.0012(6) 0.0028(6) 0.0085(6)
C9 0.0325(8) 0.0366(8) 0.0300(8) 0.0033(6) 0.0020(6) 0.0119(7)
C10 0.0289(8) 0.0407(8) 0.0231(8) 0.0030(6) 0.0000(6) 0.0011(7)
C11 0.0360(9) 0.0312(7) 0.0260(8) -0.0041(6) 0.0036(6) 0.0000(7)
C12 0.0286(8) 0.0223(7) 0.0316(8) 0.0013(6) 0.0031(6) 0.0035(6)
C13 0.0253(7) 0.0236(7) 0.0184(7) 0.0020(5) 0.0013(5) 0.0010(6)
C14 0.0259(7) 0.0268(7) 0.0243(7) 0.0013(6) -0.0006(5) 0.0022(6)
C15 0.0300(8) 0.0320(8) 0.0332(9) 0.0012(6) 0.0013(6) 0.0100(6)
C16 0.0483(10) 0.0239(7) 0.0333(9) -0.0001(6) -0.0002(7) 0.0112(7)
C17 0.0428(10) 0.0226(7) 0.0410(9) 0.0029(6) 0.0014(7) -0.0036(7)
C18 0.0296(8) 0.0277(8) 0.0350(9) 0.0024(6) 0.0052(6) 0.0003(6)
C19 0.0248(8) 0.0206(7) 0.0261(7) -0.0025(5) 0.0060(5) 0.0050(5)
C20 0.0279(8) 0.0287(7) 0.0296(8) -0.0009(6) 0.0056(6) 0.0000(6)
C21 0.0290(8) 0.0309(8) 0.0403(9) -0.0092(7) 0.0068(6) -0.0029(6)
C22 0.0349(9) 0.0223(7) 0.0519(10) -0.0020(7) 0.0167(7) -0.0032(6)
C23 0.0436(10) 0.0288(8) 0.0363(9) 0.0093(6) 0.0100(7) 0.0029(7)
C24 0.0328(8) 0.0265(7) 0.0297(8) 0.0001(6) 0.0043(6) 0.0029(6)
B1 0.0219(8) 0.0253(8) 0.0221(8) 0.0015(6) 0.0003(6) 0.0013(6)

loop_
_atom_type_symbol
_atom_type_description
_atom_type_scat_dispersion_real
_atom_type_scat_dispersion_imag
_atom_type_scat_source
C C 0.0033 0.0016 'International Tables Vol C Tables 4.2.6.8 and 6.1.1.4'
H H 0.0000 0.0000 'International Tables Vol C Tables 4.2.6.8 and 6.1.1.4'
B B 0.0013 0.0007 'International Tables Vol C Tables 4.2.6.8 and 6.1.1.4'
N N 0.0061 0.0033 'International Tables Vol C Tables 4.2.6.8 and 6.1.1.4'

loop_
_geom_angle_atom_site_label_1
_geom_angle_atom_site_label_2
_geom_angle_atom_site_label_3
_geom_angle
C5 N1 C2 107.67(11)
C5 N1 B1 140.00(12)
C2 N1 B1 112.21(11)
C6 N2 C7 120.97(11)
C6 N2 B1 110.95(11)
C7 N2 B1 128.07(11)
N1 C2 C3 109.48(12)
N1 C2 C6 109.06(11)
C3 C2 C6 141.25(13)
C2 C3 C4 106.04(13)
C2 C3 H3 127.0
C4 C3 H3 127.0
C3 C4 C5 107.84(13)
C3 C4 H4 126.1
C5 C4 H4 126.1
N1 C5 C4 108.96(13)
N1 C5 H5 125.5
C4 C5 H5 125.5
N2 C6 C2 112.71(12)
N2 C6 H6 123.6
C2 C6 H6 123.6
C12 C7 C8 120.31(12)
C12 C7 N2 120.06(11)
C8 C7 N2 119.60(11)
C9 C8 C7 119.03(13)
C9 C8 H8 120.5
C7 C8 H8 120.5
C10 C9 C8 120.81(13)
C10 C9 H9 119.6
C8 C9 H9 119.6
C9 C10 C11 119.78(13)
C9 C10 H10 120.1
C11 C10 H10 120.1
C10 C11 C12 120.21(13)
C10 C11 H11 119.9
C12 C11 H11 119.9
C11 C12 C7 119.84(13)
C11 C12 H12 120.1
C7 C12 H12 120.1
C14 C13 C18 116.59(12)
C14 C13 B1 122.42(12)
C18 C13 B1 120.96(12)
C15 C14 C13 122.13(13)
C15 C14 H14 118.9
C13 C14 H14 118.9
C16 C15 C14 119.84(14)
C16 C15 H15 120.1
C14 C15 H15 120.1
C17 C16 C15 119.65(13)
C17 C16 H16 120.2
C15 C16 H16 120.2
C16 C17 C18 120.11(14)
C16 C17 H17 119.9
C18 C17 H17 119.9
C17 C18 C13 121.67(14)
C17 C18 H18 119.2
C13 C18 H18 119.2
C24 C19 C20 116.15(13)
C24 C19 B1 120.46(12)
C20 C19 B1 123.33(12)
C21 C20 C19 122.11(14)
C21 C20 H20 118.9
C19 C20 H20 118.9
C22 C21 C20 120.14(14)
C22 C21 H21 119.9
C20 C21 H21 119.9
C23 C22 C21 119.18(14)
C23 C22 H22 120.4
C21 C22 H22 120.4
C22 C23 C24 120.20(14)
C22 C23 H23 119.9
C24 C23 H23 119.9
C23 C24 C19 122.21(14)
C23 C24 H24 118.9
C19 C24 H24 118.9
N1 B1 C13 110.56(11)
N1 B1 C19 112.05(11)
C13 B1 C19 115.56(11)
N1 B1 N2 94.95(10)
C13 B1 N2 111.88(10)
C19 B1 N2 110.00(10)

loop_
_geom_bond_atom_site_label_1
_geom_bond_atom_site_label_2
_geom_bond_distance
N1 C5 1.3466(17)
N1 C2 1.3757(17)
N1 B1 1.5687(18)
N2 C6 1.3088(16)
N2 C7 1.4324(16)
N2 B1 1.6327(19)
C2 C3 1.3857(19)
C2 C6 1.4032(19)
C3 C4 1.389(2)
C3 H3 0.9500
C4 C5 1.391(2)
C4 H4 0.9500
C5 H5 0.9500
C6 H6 0.9500
C7 C12 1.3821(19)
C7 C8 1.3902(18)
C8 C9 1.3815(19)
C8 H8 0.9500
C9 C10 1.378(2)
C9 H9 0.9500
C10 C11 1.380(2)
C10 H10 0.9500
C11 C12 1.3800(19)
C11 H11 0.9500
C12 H12 0.9500
C13 C14 1.3932(19)
C13 C18 1.4000(19)
C13 B1 1.6112(19)
C14 C15 1.3859(19)
C14 H14 0.9500
C15 C16 1.381(2)
C15 H15 0.9500
C16 C17 1.379(2)
C16 H16 0.9500
C17 C18 1.388(2)
C17 H17 0.9500
C18 H18 0.9500
C19 C24 1.3948(19)
C19 C20 1.4008(19)
C19 B1 1.619(2)
C20 C21 1.386(2)
C20 H20 0.9500
C21 C22 1.383(2)
C21 H21 0.9500
C22 C23 1.382(2)
C22 H22 0.9500
C23 C24 1.387(2)
C23 H23 0.9500
C24 H24 0.9500

loop_
_geom_torsion_atom_site_label_1
_geom_torsion_atom_site_label_2
_geom_torsion_atom_site_label_3
_geom_torsion_atom_site_label_4
_geom_torsion
C5 N1 C2 C3 -0.37(14)
B1 N1 C2 C3 -177.25(11)
C5 N1 C2 C6 175.55(11)
B1 N1 C2 C6 -1.33(14)
N1 C2 C3 C4 -0.01(15)
C6 C2 C3 C4 -173.83(17)
C2 C3 C4 C5 0.37(15)
C2 N1 C5 C4 0.60(15)
B1 N1 C5 C4 176.10(14)
C3 C4 C5 N1 -0.61(16)
C7 N2 C6 C2 -178.15(11)
B1 N2 C6 C2 2.96(15)
N1 C2 C6 N2 -1.11(15)
C3 C2 C6 N2 172.74(16)
C6 N2 C7 C12 -47.21(17)
B1 N2 C7 C12 131.47(13)
C6 N2 C7 C8 130.98(14)
B1 N2 C7 C8 -50.33(18)
C12 C7 C8 C9 1.1(2)
N2 C7 C8 C9 -177.04(13)
C7 C8 C9 C10 -0.2(2)
C8 C9 C10 C11 -0.7(2)
C9 C10 C11 C12 0.7(2)
C10 C11 C12 C7 0.3(2)
C8 C7 C12 C11 -1.2(2)
N2 C7 C12 C11 176.98(12)
C18 C13 C14 C15 0.31(19)
B1 C13 C14 C15 -177.68(12)
C13 C14 C15 C16 -1.0(2)
C14 C15 C16 C17 1.0(2)
C15 C16 C17 C18 -0.4(2)
C16 C17 C18 C13 -0.3(2)
C14 C13 C18 C17 0.3(2)
B1 C13 C18 C17 178.36(13)
C24 C19 C20 C21 0.2(2)
B1 C19 C20 C21 177.54(13)
C19 C20 C21 C22 -0.2(2)
C20 C21 C22 C23 0.0(2)
C21 C22 C23 C24 0.2(2)
C22 C23 C24 C19 -0.2(2)
C20 C19 C24 C23 0.0(2)
B1 C19 C24 C23 -177.41(13)
C5 N1 B1 C13 -57.2(2)
C2 N1 B1 C13 118.22(12)
C5 N1 B1 C19 73.33(19)
C2 N1 B1 C19 -111.30(12)
C5 N1 B1 N2 -172.75(14)
C2 N1 B1 N2 2.62(12)
C14 C13 B1 N1 143.12(12)
C18 C13 B1 N1 -34.79(17)
C14 C13 B1 C19 14.51(18)
C18 C13 B1 C19 -163.40(12)
C14 C13 B1 N2 -112.41(13)
C18 C13 B1 N2 69.68(15)
C24 C19 B1 N1 -30.90(17)
C20 C19 B1 N1 151.87(12)
C24 C19 B1 C13 96.96(15)
C20 C19 B1 C13 -80.26(16)
C24 C19 B1 N2 -135.18(12)
C20 C19 B1 N2 47.60(16)
C6 N2 B1 N1 -3.27(12)
C7 N2 B1 N1 177.94(11)
C6 N2 B1 C13 -117.77(12)
C7 N2 B1 C13 63.44(16)
C6 N2 B1 C19 112.36(12)
C7 N2 B1 C19 -66.43(15)
